data_4032899
loop_
_publ_author_name
'Meng, Fei'
'Zhang, Honglin'
'Guo, Kang'
'Dong, Jiayue'
'Lu, Ai-Min'
'Zhu, Yingguang'

_publ_section_title
;
 Access to Cyano-Containing Isoxazolines via Copper-Catalyzed Domino
 Cyclization/Cyanation of Alkenyl Oximes.
;
_journal_issue 19
_journal_name_full 'The Journal of organic chemistry'
_journal_page_first 10742
_journal_page_last 10747
_journal_paper_doi 10.1021/acs.joc.7b02133
_journal_volume 82
_journal_year 2017
_chemical_absolute_configuration unk
_chemical_formula_moiety 'C11 H10 N2 O'
_chemical_formula_sum 'C11 H10 N2 O'
_chemical_formula_weight 186.21
_space_group_crystal_system orthorhombic
_space_group_IT_number 19
_space_group_name_Hall 'P 2ac 2ab'
_space_group_name_H-M_alt 'P 21 21 21'
_symmetry_space_group_name_Hall 'P 2ac 2ab'
_symmetry_space_group_name_H-M 'P 21 21 21'
_atom_sites_solution_hydrogens geom
_audit_creation_method SHELXL-2014/7
_cell_angle_alpha 90
_cell_angle_beta 90
_cell_angle_gamma 90
_cell_formula_units_Z 4
_cell_length_a 5.608(2)
_cell_length_b 8.703(3)
_cell_length_c 20.091(7)
_cell_measurement_reflns_used 2038
_cell_measurement_temperature 296(2)
_cell_measurement_theta_max 24.19
_cell_measurement_theta_min 3.77
_cell_volume 980.6(6)
_computing_cell_refinement 'Bruker SAINT'
_computing_data_collection 'Bruker APEX2'
_computing_data_reduction 'Bruker SAINT'
_computing_molecular_graphics 'Bruker SHELXTL'
_computing_publication_material 'Bruker SHELXTL'
_computing_structure_refinement 'SHELXL-2014/7 (Sheldrick, 2014)'
_computing_structure_solution 'SHELXL-2014/7 (Sheldrick, 2014)'
_diffrn_ambient_temperature 296(2)
_diffrn_measured_fraction_theta_full 0.973
_diffrn_measured_fraction_theta_max 0.974
_diffrn_measurement_device_type 'Bruker APEX-II CCD'
_diffrn_measurement_method '\f and \w scans'
_diffrn_radiation_monochromator graphite
_diffrn_radiation_source 'sealed tube'
_diffrn_radiation_type MoK\a
_diffrn_radiation_wavelength 0.71073
_diffrn_reflns_av_R_equivalents 0.0286
_diffrn_reflns_av_unetI/netI 0.0457
_diffrn_reflns_Laue_measured_fraction_full 0.973
_diffrn_reflns_Laue_measured_fraction_max 0.974
_diffrn_reflns_limit_h_max 5
_diffrn_reflns_limit_h_min -7
_diffrn_reflns_limit_k_max 11
_diffrn_reflns_limit_k_min -10
_diffrn_reflns_limit_l_max 26
_diffrn_reflns_limit_l_min -21
_diffrn_reflns_number 4824
_diffrn_reflns_point_group_measured_fraction_full 0.954
_diffrn_reflns_point_group_measured_fraction_max 0.958
_diffrn_reflns_theta_full 25.242
_diffrn_reflns_theta_max 27.540
_diffrn_reflns_theta_min 3.772
_exptl_absorpt_coefficient_mu 0.083
_exptl_absorpt_correction_T_max 0.980
_exptl_absorpt_correction_T_min 0.960
_exptl_absorpt_correction_type multi-scan
_exptl_absorpt_process_details sadabs
_exptl_crystal_colour colourless
_exptl_crystal_density_diffrn 1.261
_exptl_crystal_description block
_exptl_crystal_F_000 392
_exptl_crystal_size_max 0.400
_exptl_crystal_size_mid 0.380
_exptl_crystal_size_min 0.220
_refine_diff_density_max 0.096
_refine_diff_density_min -0.091
_refine_diff_density_rms 0.025
_refine_ls_abs_structure_details
;
 Flack x determined using 398 quotients [(I+)-(I-)]/[(I+)+(I-)]
 (Parsons, Flack and Wagner, Acta Cryst. B69 (2013) 249-259).
;
_refine_ls_abs_structure_Flack 0.5(8)
_refine_ls_extinction_method none
_refine_ls_goodness_of_fit_ref 1.043
_refine_ls_hydrogen_treatment constr
_refine_ls_matrix_type full
_refine_ls_number_parameters 127
_refine_ls_number_reflns 2175
_refine_ls_number_restraints 0
_refine_ls_restrained_S_all 1.043
_refine_ls_R_factor_all 0.0893
_refine_ls_R_factor_gt 0.0481
_refine_ls_shift/su_max 0.000
_refine_ls_shift/su_mean 0.000
_refine_ls_structure_factor_coef Fsqd
_refine_ls_weighting_details 'w=1/[\s^2^(Fo^2^)+(0.0530P)^2^+0.0278P] where P=(Fo^2^+2Fc^2^)/3'
_refine_ls_weighting_scheme calc
_refine_ls_wR_factor_gt 0.0990
_refine_ls_wR_factor_ref 0.1129
_reflns_Friedel_coverage 0.655
_reflns_Friedel_fraction_full 0.925
_reflns_Friedel_fraction_max 0.935
_reflns_number_gt 1411
_reflns_number_total 2175
_reflns_threshold_expression 'I > 2\s(I)'
_cod_data_source_file jo7b02133_si_002.cif
_cod_data_source_block NJAU_MF160620
_cod_depositor_comments 'Adding full bibliography for 4032899.cif.'
_cod_original_cell_volume 980.6(7)
_cod_database_code 4032899
_shelx_shelxl_version_number 2014/7
_shelx_space_group_comment
;
The symmetry employed for this shelxl refinement is uniquely defined
by the following loop, which should always be used as a source of
symmetry information in preference to the above space-group names.
They are only intended as comments.
;
_shelx_estimated_absorpt_t_min 0.967
_shelx_estimated_absorpt_t_max 0.982

loop_
_space_group_symop_operation_xyz
'x, y, z'
'x+1/2, -y+1/2, -z'
'-x, y+1/2, -z+1/2'
'-x+1/2, -y, z+1/2'

loop_
_atom_site_label
_atom_site_type_symbol
_atom_site_fract_x
_atom_site_fract_y
_atom_site_fract_z
_atom_site_U_iso_or_equiv
_atom_site_adp_type
_atom_site_occupancy
_atom_site_site_symmetry_order
_atom_site_calc_flag
_atom_site_refinement_flags_posn
_atom_site_refinement_flags_adp
C1 C 0.6880(4) 0.6886(2) 0.22696(11) 0.0571(6) Uani 1 1 d . .
C2 C 0.8902(5) 0.7778(3) 0.23757(13) 0.0705(7) Uani 1 1 d . .
H2 H 0.9499 0.8387 0.2034 0.085 Uiso 1 1 calc R U
C3 C 1.0020(5) 0.7764(3) 0.29848(15) 0.0817(8) Uani 1 1 d . .
H3 H 1.1385 0.8352 0.3051 0.098 Uiso 1 1 calc R U
C4 C 0.9136(6) 0.6892(3) 0.34914(15) 0.0852(8) Uani 1 1 d . .
H4 H 0.9896 0.6893 0.3903 0.102 Uiso 1 1 calc R U
C5 C 0.7168(6) 0.6029(3) 0.34002(14) 0.0830(8) Uani 1 1 d . .
H5 H 0.6575 0.5441 0.3750 0.100 Uiso 1 1 calc R U
C6 C 0.6025(5) 0.6010(3) 0.27901(12) 0.0687(7) Uani 1 1 d . .
H6 H 0.4675 0.5404 0.2730 0.082 Uiso 1 1 calc R U
C7 C 0.5663(4) 0.6872(3) 0.16238(12) 0.0590(6) Uani 1 1 d . .
C8 C 0.3645(5) 0.5853(3) 0.14387(11) 0.0734(8) Uani 1 1 d . .
H8A H 0.2262 0.6041 0.1717 0.088 Uiso 1 1 calc R U
H8B H 0.4088 0.4778 0.1471 0.088 Uiso 1 1 calc R U
C9 C 0.3176(5) 0.6312(3) 0.07253(13) 0.0753(7) Uani 1 1 d . .
H9 H 0.1544 0.6705 0.0686 0.090 Uiso 1 1 calc R U
C10 C 0.3575(4) 0.5083(3) 0.02074(12) 0.0701(7) Uani 1 1 d . .
H10A H 0.2364 0.4294 0.0255 0.084 Uiso 1 1 calc R U
H10B H 0.3413 0.5530 -0.0233 0.084 Uiso 1 1 calc R U
C11 C 0.5899(5) 0.4393(3) 0.02687(12) 0.0685(7) Uani 1 1 d . .
N1 N 0.6313(5) 0.7776(2) 0.11617(11) 0.0843(7) Uani 1 1 d . .
N2 N 0.7724(5) 0.3862(3) 0.03275(13) 0.1027(9) Uani 1 1 d . .
O1 O 0.4861(5) 0.7561(2) 0.06012(9) 0.0975(7) Uani 1 1 d . .

loop_
_atom_site_aniso_label
_atom_site_aniso_U_11
_atom_site_aniso_U_22
_atom_site_aniso_U_33
_atom_site_aniso_U_23
_atom_site_aniso_U_13
_atom_site_aniso_U_12
C1 0.0575(14) 0.0439(11) 0.0701(14) -0.0046(11) 0.0138(11) 0.0048(10)
C2 0.0678(17) 0.0566(13) 0.0870(17) -0.0004(13) 0.0170(14) -0.0001(13)
C3 0.0721(19) 0.0691(16) 0.104(2) -0.0136(16) -0.0052(17) -0.0029(15)
C4 0.104(2) 0.0682(16) 0.0832(18) -0.0055(15) -0.0116(17) 0.0025(18)
C5 0.107(2) 0.0694(16) 0.0721(16) 0.0063(14) 0.0052(17) -0.0073(17)
C6 0.0758(17) 0.0563(13) 0.0738(15) 0.0033(13) 0.0111(14) -0.0105(13)
C7 0.0649(15) 0.0430(11) 0.0691(13) 0.0002(11) 0.0179(13) 0.0038(11)
C8 0.0698(17) 0.0800(16) 0.0704(16) -0.0068(13) 0.0172(13) -0.0033(14)
C9 0.0682(18) 0.0764(16) 0.0813(17) -0.0029(14) 0.0016(14) 0.0165(14)
C10 0.0627(16) 0.0752(15) 0.0724(14) -0.0057(13) -0.0108(12) 0.0100(13)
C11 0.0718(19) 0.0698(15) 0.0640(13) -0.0063(13) -0.0010(13) 0.0108(14)
N1 0.123(2) 0.0584(12) 0.0715(12) 0.0037(11) 0.0048(13) -0.0125(14)
N2 0.0799(17) 0.116(2) 0.112(2) -0.0074(15) 0.0013(16) 0.0281(16)
O1 0.1555(19) 0.0666(10) 0.0704(11) 0.0094(9) -0.0034(12) -0.0086(13)

loop_
_atom_type_symbol
_atom_type_description
_atom_type_scat_dispersion_real
_atom_type_scat_dispersion_imag
_atom_type_scat_source
C C 0.0033 0.0016 'International Tables Vol C Tables 4.2.6.8 and 6.1.1.4'
H H 0.0000 0.0000 'International Tables Vol C Tables 4.2.6.8 and 6.1.1.4'
N N 0.0061 0.0033 'International Tables Vol C Tables 4.2.6.8 and 6.1.1.4'
O O 0.0106 0.0060 'International Tables Vol C Tables 4.2.6.8 and 6.1.1.4'

loop_
_geom_angle_atom_site_label_1
_geom_angle_atom_site_label_2
_geom_angle_atom_site_label_3
_geom_angle
C6 C1 C2 118.4(2)
C6 C1 C7 120.3(2)
C2 C1 C7 121.3(2)
C3 C2 C1 120.2(2)
C3 C2 H2 119.9
C1 C2 H2 119.9
C4 C3 C2 120.2(3)
C4 C3 H3 119.9
C2 C3 H3 119.9
C5 C4 C3 120.5(3)
C5 C4 H4 119.8
C3 C4 H4 119.8
C4 C5 C6 120.4(3)
C4 C5 H5 119.8
C6 C5 H5 119.8
C1 C6 C5 120.3(3)
C1 C6 H6 119.9
C5 C6 H6 119.9
N1 C7 C1 120.5(2)
N1 C7 C8 113.9(2)
C1 C7 C8 125.5(2)
C7 C8 C9 102.2(2)
C7 C8 H8A 111.3
C9 C8 H8A 111.3
C7 C8 H8B 111.3
C9 C8 H8B 111.3
H8A C8 H8B 109.2
O1 C9 C10 108.3(2)
O1 C9 C8 104.3(2)
C10 C9 C8 116.2(2)
O1 C9 H9 109.3
C10 C9 H9 109.3
C8 C9 H9 109.3
C11 C10 C9 111.7(2)
C11 C10 H10A 109.3
C9 C10 H10A 109.3
C11 C10 H10B 109.3
C9 C10 H10B 109.3
H10A C10 H10B 107.9
N2 C11 C10 178.8(3)
C7 N1 O1 109.7(2)
N1 O1 C9 109.74(18)

loop_
_geom_bond_atom_site_label_1
_geom_bond_atom_site_label_2
_geom_bond_distance
C1 C6 1.380(3)
C1 C2 1.391(3)
C1 C7 1.466(3)
C2 C3 1.375(3)
C2 H2 0.9300
C3 C4 1.363(4)
C3 H3 0.9300
C4 C5 1.348(4)
C4 H4 0.9300
C5 C6 1.383(4)
C5 H5 0.9300
C6 H6 0.9300
C7 N1 1.270(3)
C7 C8 1.486(3)
C8 C9 1.511(3)
C8 H8A 0.9700
C8 H8B 0.9700
C9 O1 1.462(3)
C9 C10 1.509(4)
C9 H9 0.9800
C10 C11 1.440(4)
C10 H10A 0.9700
C10 H10B 0.9700
C11 N2 1.129(3)
N1 O1 1.402(3)

loop_
_geom_hbond_atom_site_label_D
_geom_hbond_atom_site_label_H
_geom_hbond_atom_site_label_A
_geom_hbond_distance_DH
_geom_hbond_distance_HA
_geom_hbond_distance_DA
_geom_hbond_angle_DHA
_geom_hbond_site_symmetry_A
C10 H10A N2 0.97 2.63 3.457(4) 142.9 1_455
C10 H10B N1 0.97 2.65 3.556(4) 154.9 2_465

loop_
_geom_torsion_atom_site_label_1
_geom_torsion_atom_site_label_2
_geom_torsion_atom_site_label_3
_geom_torsion_atom_site_label_4
_geom_torsion
C6 C1 C2 C3 0.7(3)
C7 C1 C2 C3 -179.6(2)
C1 C2 C3 C4 -0.9(4)
C2 C3 C4 C5 0.4(4)
C3 C4 C5 C6 0.3(4)
C2 C1 C6 C5 0.0(3)
C7 C1 C6 C5 -179.7(2)
C4 C5 C6 C1 -0.5(4)
C6 C1 C7 N1 173.8(2)
C2 C1 C7 N1 -5.9(3)
C6 C1 C7 C8 -6.6(3)
C2 C1 C7 C8 173.7(2)
N1 C7 C8 C9 1.0(3)
C1 C7 C8 C9 -178.7(2)
C7 C8 C9 O1 -2.7(2)
C7 C8 C9 C10 116.4(3)
O1 C9 C10 C11 64.7(3)
C8 C9 C10 C11 -52.1(3)
C1 C7 N1 O1 -179.11(19)
C8 C7 N1 O1 1.2(3)
C7 N1 O1 C9 -3.1(3)
C10 C9 O1 N1 -120.7(2)
C8 C9 O1 N1 3.5(3)
